data_7063953
loop_
_publ_author_name
'Rizbayeva, Tanzilya'
'Smolobochkin, Andrey'
'Gazizov, Almir'
'Babaeva, Olga'
'Lyubina, Anna'
'Sapunova, Anastasiia'
'Voloshina, Alexandra'
'Gerasimova, Daria'
'Burilov, Alexander'
'Pudovik, Michail'

_publ_section_title
;
 Diastereospecific cyclization of 3-arylidene-1-pyrrolinium salts
 containing an alkyltriarylphosphonium fragment: a path to the synthesis
 of new pyrrolizidine derivatives
;
_journal_issue 34
_journal_name_full 'New Journal of Chemistry'
_journal_page_first 14718
_journal_page_last 14727
_journal_paper_doi 10.1039/D5NJ02552D
_journal_volume 49
_journal_year 2025
_chemical_absolute_configuration ad
_chemical_formula_moiety 'C33 H33 N O P, Br, 0.5(H2 O), C2 H6 O'
_chemical_formula_sum 'C35 H40 Br N O2.5 P'
_chemical_formula_weight 625.56
_space_group_crystal_system orthorhombic
_space_group_IT_number 33
_space_group_name_Hall 'P 2c -2n'
_space_group_name_H-M_alt 'P n a 21'
_atom_sites_solution_hydrogens mixed
_atom_sites_solution_primary dual
_audit_creation_date 2024-12-17
_audit_creation_method
;
Olex2 1.5
(compiled 2024.02.16 svn.r378c4104 for OlexSys, GUI svn.r6928)
;
_audit_update_record
;
2024-12-17 deposited with the CCDC.	2025-07-28 downloaded from the CCDC.
;
_cell_angle_alpha 90
_cell_angle_beta 90
_cell_angle_gamma 90
_cell_formula_units_Z 8
_cell_length_a 17.571(4)
_cell_length_b 10.295(2)
_cell_length_c 34.089(7)
_cell_measurement_reflns_used 9071
_cell_measurement_temperature 150.00
_cell_measurement_theta_max 24.64
_cell_measurement_theta_min 2.29
_cell_volume 6166(2)
_computing_cell_refinement 'SAINT V8.40B (?, 2016)'
_computing_data_reduction 'SAINT V8.40B (?, 2016)'
_computing_molecular_graphics 'Olex2 1.5 (Dolomanov et al., 2009)'
_computing_publication_material 'Olex2 1.5 (Dolomanov et al., 2009)'
_computing_structure_refinement 'XL  (Sheldrick, 2008)'
_computing_structure_solution 'SHELXT 2018/2 (Sheldrick, 2018)'
_diffrn_ambient_temperature 150.00
_diffrn_measured_fraction_theta_full 0.999
_diffrn_measured_fraction_theta_max 0.999
_diffrn_measurement_device_type 'Bruker APEX-II CCD'
_diffrn_measurement_method '\f and \w scans'
_diffrn_radiation_probe x-ray
_diffrn_radiation_type MoK\a
_diffrn_radiation_wavelength 0.71073
_diffrn_reflns_av_R_equivalents 0.1278
_diffrn_reflns_av_unetI/netI 0.0722
_diffrn_reflns_Laue_measured_fraction_full 0.999
_diffrn_reflns_Laue_measured_fraction_max 0.999
_diffrn_reflns_limit_h_max 21
_diffrn_reflns_limit_h_min -21
_diffrn_reflns_limit_k_max 12
_diffrn_reflns_limit_k_min -12
_diffrn_reflns_limit_l_max 42
_diffrn_reflns_limit_l_min -42
_diffrn_reflns_number 101874
_diffrn_reflns_point_group_measured_fraction_full 0.999
_diffrn_reflns_point_group_measured_fraction_max 0.999
_diffrn_reflns_theta_full 25.242
_diffrn_reflns_theta_max 25.995
_diffrn_reflns_theta_min 2.066
_diffrn_source_current 1.4
_diffrn_source_power 0.07
_diffrn_source_voltage 50.0
_diffrn_standards_number 0
_exptl_absorpt_coefficient_mu 1.419
_exptl_absorpt_correction_T_max 0.7460
_exptl_absorpt_correction_T_min 0.5484
_exptl_absorpt_correction_type multi-scan
_exptl_absorpt_process_details
;
SADABS-2016/2 (Bruker,2016/2) was used for absorption correction.
wR2(int) was 0.1611 before and 0.0875 after correction.
The Ratio of minimum to maximum transmission is 0.7351.
The \l/2 correction factor is Not present.
;
_exptl_crystal_colour colourless
_exptl_crystal_colour_primary colourless
_exptl_crystal_density_diffrn 1.348
_exptl_crystal_description plate
_exptl_crystal_F_000 2616
_exptl_crystal_size_max 0.47
_exptl_crystal_size_mid 0.15
_exptl_crystal_size_min 0.142
_refine_diff_density_max 1.356
_refine_diff_density_min -0.926
_refine_diff_density_rms 0.162
_refine_ls_abs_structure_details
;
 Refined as a perfect inversion twin.
;
_refine_ls_abs_structure_Flack 0.5
_refine_ls_extinction_coef 0.0136(11)
_refine_ls_extinction_expression Fc^*^=kFc[1+0.001xFc^2^\l^3^/sin(2\q)]^-1/4^
_refine_ls_extinction_method 'SHELXL-2019/1 (Sheldrick 2019)'
_refine_ls_goodness_of_fit_ref 1.137
_refine_ls_hydrogen_treatment constr
_refine_ls_matrix_type full
_refine_ls_number_parameters 734
_refine_ls_number_reflns 12109
_refine_ls_number_restraints 2
_refine_ls_restrained_S_all 1.137
_refine_ls_R_factor_all 0.1002
_refine_ls_R_factor_gt 0.0871
_refine_ls_shift/su_max 0.004
_refine_ls_shift/su_mean 0.000
_refine_ls_structure_factor_coef Fsqd
_refine_ls_weighting_details 'w=1/[\s^2^(Fo^2^)+(0.0969P)^2^+34.9721P] where P=(Fo^2^+2Fc^2^)/3'
_refine_ls_weighting_scheme calc
_refine_ls_wR_factor_gt 0.2213
_refine_ls_wR_factor_ref 0.2296
_reflns_Friedel_coverage 0.965
_reflns_Friedel_fraction_full 0.999
_reflns_Friedel_fraction_max 0.999
_reflns_number_gt 10386
_reflns_number_total 12109
_reflns_threshold_expression 'I > 2\s(I)'
_cod_data_source_file d5nj02552d2.cif
_cod_data_source_block dp304_0m
_cod_depositor_comments 'Adding full bibliography for 7063950--7063958.cif.'
_cod_original_cell_volume 6167(2)
_cod_original_formula_sum 'C35 H40 Br N O2.50 P'
_cod_database_code 7063953
_shelx_shelxl_version_number 2019/1
_shelx_space_group_comment
;
The symmetry employed for this shelxl refinement is uniquely defined
by the following loop, which should always be used as a source of
symmetry information in preference to the above space-group names.
They are only intended as comments.
;
_shelx_estimated_absorpt_t_max 0.824
_shelx_estimated_absorpt_t_min 0.555
_olex2_refinement_description
;
1. Fixed Uiso
 At 1.2 times of:
  All C(H) groups, All C(H,H) groups
 At 1.5 times of:
  All C(H,H,H) groups, All O(H) groups, All O(H,H) groups
2. Restrained distances
 H3A-Br2
 2.4 with sigma of 0.01
3. Uiso/Uaniso restraints and constraints
Uanis(C31) = Uanis(C5)
4.a Free rotating group:
 O2(H2C,H2D)
4.b Ternary CH refined with riding coordinates:
 C1(H1), C58(H58), C9(H9), C66(H66)
4.c Secondary CH2 refined with riding coordinates:
 C22(H22A,H22B), C56(H56A,H56B), C65(H65A,H65B), C67(H67A,H67B), C5(H5A,H5B),
 C17(H17A,H17B), C31(H31A,H31B), C61(H61A,H61B), C2(H2A,H2B), C7(H7A,H7B)
4.d Aromatic/amide H refined with riding coordinates:
 C4(H4), C15(H15), C18(H18), C19(H19), C21(H21), C30(H30), C36(H36), C41(H41),
 C42(H42), C46(H46), C48(H48), C50(H50), C51(H51), C52(H52), C53(H53), C54(H54),
  C55(H55), C57(H57), C64(H64), C70(H70), C3(H3), C8(H8), C11(H11), C14(H14),
 C16(H16), C20(H20), C24(H24), C25(H25), C27(H27), C28(H28), C29(H29), C40(H40),
  C43(H43), C44(H44), C45(H45), C47(H47), C49(H49), C59(H59), C60(H60), C68(H68)
4.e Idealised Me refined as rotating group:
 C33(H33A,H33B,H33C), C13(H13A,H13B,H13C), C63(H63A,H63B,H63C), C69(H69A,H69B,
 H69C)
4.f Idealised tetrahedral OH refined as rotating group:
 O3(H3A), O4(H4A)
;
_olex2_submission_special_instructions 'No special instructions were received'

loop_
_space_group_symop_operation_xyz
'x, y, z'
'-x, -y, z+1/2'
'x+1/2, -y+1/2, z'
'-x+1/2, y+1/2, z+1/2'

loop_
_atom_site_label
_atom_site_type_symbol
_atom_site_fract_x
_atom_site_fract_y
_atom_site_fract_z
_atom_site_U_iso_or_equiv
_atom_site_adp_type
_atom_site_occupancy
_atom_site_site_symmetry_order
_atom_site_calc_flag
_atom_site_refinement_flags_posn
_atom_site_refinement_flags_adp
_atom_site_refinement_flags_occupancy
_atom_site_disorder_assembly
_atom_site_disorder_group
Br1 Br 0.24367(7) 0.83050(12) 0.75138(5) 0.0305(3) Uani 1 1 d . . . . .
Br2 Br 0.37236(9) 0.87862(14) 0.47258(5) 0.0408(4) Uani 1 1 d D . . . .
P1 P 0.43022(17) 0.4874(3) 0.34751(9) 0.0199(7) Uani 1 1 d . . . . .
O5 O 0.4128(6) 0.3668(13) 0.0504(3) 0.048(3) Uani 1 1 d . . . . .
N1 N 0.5837(7) 0.5296(14) 0.2901(3) 0.033(3) Uani 1 1 d . . . . .
C1 C 0.4622(7) 0.4369(13) 0.2987(4) 0.022(3) Uani 1 1 d . . . . .
H1 H 0.418102 0.406045 0.282687 0.027 Uiso 1 1 calc R U . . .
C4 C 0.3770(7) 0.3518(11) 0.4114(4) 0.019(2) Uani 1 1 d . . . . .
H4 H 0.397164 0.420618 0.426766 0.023 Uiso 1 1 calc R U . . .
C6 C 0.3835(6) 0.3522(11) 0.3701(4) 0.020(2) Uani 1 1 d . . . . .
C15 C 0.3111(8) 0.1526(17) 0.3646(5) 0.044(4) Uani 1 1 d . . . . .
H15 H 0.288293 0.087596 0.348698 0.052 Uiso 1 1 calc R U . . .
C18 C 0.3389(7) 0.2435(12) 0.4292(4) 0.026(3) Uani 1 1 d . . . . .
H18 H 0.335316 0.237613 0.456960 0.031 Uiso 1 1 calc R U . . .
C19 C 0.2952(8) 0.7994(16) 0.3689(5) 0.038(4) Uani 1 1 d . . . . .
H19 H 0.287194 0.861496 0.389111 0.046 Uiso 1 1 calc R U . . .
C21 C 0.6341(8) 0.5983(16) 0.4221(4) 0.036(3) Uani 1 1 d . . . . .
H21 H 0.677162 0.622075 0.437371 0.044 Uiso 1 1 calc R U . . .
C22 C 0.5862(8) 0.5621(18) 0.2191(4) 0.037(4) Uani 1 1 d . . . . .
H22A H 0.587529 0.638721 0.201592 0.044 Uiso 1 1 calc R U . . .
H22B H 0.609008 0.486894 0.205395 0.044 Uiso 1 1 calc R U . . .
C26 C 0.4255(8) 0.4126(16) 0.0875(4) 0.036(4) Uani 1 1 d . . . . .
C30 C 0.3076(7) 0.1481(14) 0.4058(4) 0.030(3) Uani 1 1 d . . . . .
H30 H 0.282649 0.076822 0.417972 0.036 Uiso 1 1 calc R U . . .
C32 C 0.5088(7) 0.5307(13) 0.3774(4) 0.023(3) Uani 1 1 d . . . . .
C33 C 0.4732(12) 0.375(2) 0.0236(4) 0.061(5) Uani 1 1 d . . . . .
H33A H 0.458381 0.333848 -0.001187 0.091 Uiso 1 1 calc R U . . .
H33B H 0.517908 0.330589 0.034331 0.091 Uiso 1 1 calc R U . . .
H33C H 0.485598 0.466562 0.018831 0.091 Uiso 1 1 calc R U . . .
C35 C 0.3625(7) 0.6158(12) 0.3427(4) 0.024(3) Uani 1 1 d . . . . .
C36 C 0.4991(8) 0.4906(13) 0.1408(4) 0.028(3) Uani 1 1 d . . . . .
H36 H 0.546342 0.523049 0.150153 0.034 Uiso 1 1 calc R U . . .
C37 C 0.4415(7) 0.4740(14) 0.1678(4) 0.026(3) Uani 1 1 d . . . . .
C39 C 0.5057(7) 0.5326(13) 0.2324(4) 0.023(3) Uani 1 1 d . . . . .
C41 C 0.5358(8) 0.6622(13) 0.3776(4) 0.030(3) Uani 1 1 d . . . . .
H41 H 0.511595 0.726161 0.361868 0.036 Uiso 1 1 calc R U . . .
C42 C 0.6116(8) 0.4743(17) 0.4218(4) 0.037(4) Uani 1 1 d . . . . .
H42 H 0.637383 0.409687 0.436673 0.045 Uiso 1 1 calc R U . . .
C46 C 0.3540(8) 0.7100(15) 0.3723(4) 0.032(3) Uani 1 1 d . . . . .
H46 H 0.387616 0.712259 0.394121 0.039 Uiso 1 1 calc R U . . .
C48 C 0.2484(7) 0.7985(17) 0.3363(6) 0.034(4) Uani 1 1 d . . . . .
H48 H 0.209823 0.862639 0.333721 0.041 Uiso 1 1 calc R U . . .
C50 C 0.4456(7) 0.5009(12) 0.2105(4) 0.022(3) Uani 1 1 d . . . . .
H50 H 0.398725 0.494743 0.224199 0.026 Uiso 1 1 calc R U . . .
C51 C 0.3638(8) 0.3952(16) 0.1142(5) 0.036(3) Uani 1 1 d . . . . .
H51 H 0.316882 0.359572 0.105528 0.044 Uiso 1 1 calc R U . . .
C52 C 0.5960(8) 0.6946(14) 0.4004(5) 0.034(3) Uani 1 1 d . . . . .
H52 H 0.612447 0.782338 0.401730 0.040 Uiso 1 1 calc R U . . .
C53 C 0.4932(8) 0.4633(14) 0.1006(4) 0.030(3) Uani 1 1 d . . . . .
H53 H 0.534309 0.479275 0.083111 0.037 Uiso 1 1 calc R U . . .
C54 C 0.2566(8) 0.7108(16) 0.3093(5) 0.034(3) Uani 1 1 d . . . . .
H54 H 0.222898 0.712468 0.287453 0.040 Uiso 1 1 calc R U . . .
C55 C 0.3736(9) 0.4313(14) 0.1532(4) 0.035(3) Uani 1 1 d . . . . .
H55 H 0.331154 0.425977 0.170380 0.042 Uiso 1 1 calc R U . . .
C56 C 0.5225(7) 0.3276(13) 0.3031(4) 0.029(3) Uani 1 1 d . . . . .
H56A H 0.523414 0.294697 0.330383 0.035 Uiso 1 1 calc R U . . .
H56B H 0.510658 0.254477 0.285269 0.035 Uiso 1 1 calc R U . . .
C57 C 0.3503(7) 0.2584(14) 0.3483(4) 0.030(3) Uani 1 1 d . . . . .
H57 H 0.353599 0.264459 0.320514 0.036 Uiso 1 1 calc R U . . .
C58 C 0.5046(7) 0.5469(14) 0.2774(4) 0.026(3) Uani 1 1 d . . . . .
H58 H 0.484655 0.633939 0.285383 0.031 Uiso 1 1 calc R U . . .
C64 C 0.5473(7) 0.4436(13) 0.3984(4) 0.025(3) Uani 1 1 d . . . . .
H64 H 0.530747 0.355770 0.397588 0.030 Uiso 1 1 calc R U . . .
C65 C 0.5964(11) 0.386(2) 0.2928(7) 0.073(7) Uani 1 1 d . . . . .
H65A H 0.634721 0.366240 0.313209 0.087 Uiso 1 1 calc R U . . .
H65B H 0.614676 0.351521 0.267398 0.087 Uiso 1 1 calc R U . . .
C67 C 0.6273(8) 0.5897(18) 0.2577(4) 0.044(4) Uani 1 1 d . . . . .
H67A H 0.679373 0.552985 0.256830 0.052 Uiso 1 1 calc R U . . .
H67B H 0.631334 0.684569 0.261872 0.052 Uiso 1 1 calc R U . . .
C70 C 0.3143(8) 0.6106(14) 0.3106(4) 0.030(3) Uani 1 1 d . . . . .
H70 H 0.318917 0.545983 0.290816 0.037 Uiso 1 1 calc R U . . .
P2 P 0.41993(18) 0.9877(3) 0.65531(10) 0.0215(7) Uani 1 1 d . . . . .
O1 O 0.3989(6) 0.8583(11) 0.9509(3) 0.035(2) Uani 1 1 d . . . . .
N2 N 0.5745(7) 1.0303(16) 0.7139(4) 0.043(4) Uani 1 1 d . . . . .
C3 C 0.5271(8) 1.1596(13) 0.6254(4) 0.030(3) Uani 1 1 d . . . . .
H3 H 0.503365 1.224122 0.641137 0.036 Uiso 1 1 calc R U . . .
C5 C 0.5879(9) 0.8945(18) 0.7100(6) 0.049(3) Uani 1 1 d . . . . .
H5A H 0.609579 0.859209 0.734591 0.059 Uiso 1 1 calc R U . . .
H5B H 0.624309 0.877919 0.688419 0.059 Uiso 1 1 calc R U . . .
C8 C 0.3347(7) 0.7610(14) 0.6565(4) 0.029(3) Uani 1 1 d . . . . .
H8 H 0.336107 0.768089 0.684229 0.035 Uiso 1 1 calc R U . . .
C9 C 0.4512(7) 0.9379(12) 0.7040(4) 0.022(3) Uani 1 1 d . . . . .
H9 H 0.406491 0.909272 0.719985 0.027 Uiso 1 1 calc R U . . .
C10 C 0.4941(7) 1.0384(14) 0.7697(4) 0.027(3) Uani 1 1 d . . . . .
C11 C 0.6234(8) 1.1022(17) 0.5803(5) 0.039(4) Uani 1 1 d . . . . .
H11 H 0.665102 1.126219 0.564122 0.047 Uiso 1 1 calc R U . . .
C12 C 0.4282(7) 0.9796(13) 0.8342(4) 0.023(3) Uani 1 1 d . . . . .
C13 C 0.4590(9) 0.8622(19) 0.9773(5) 0.049(4) Uani 1 1 d . . . . .
H13A H 0.500153 0.805772 0.968041 0.073 Uiso 1 1 calc R U . . .
H13B H 0.441519 0.832007 1.003080 0.073 Uiso 1 1 calc R U . . .
H13C H 0.477782 0.951524 0.979591 0.073 Uiso 1 1 calc R U . . .
C14 C 0.4777(7) 0.9572(14) 0.9003(4) 0.026(3) Uani 1 1 d . . . . .
H14 H 0.518129 0.969445 0.918425 0.032 Uiso 1 1 calc R U . . .
C16 C 0.4337(8) 1.0088(13) 0.7918(4) 0.027(3) Uani 1 1 d . . . . .
H16 H 0.386702 1.006004 0.778099 0.033 Uiso 1 1 calc R U . . .
C17 C 0.5760(8) 1.0567(16) 0.7825(5) 0.036(4) Uani 1 1 d . . . . .
H17A H 0.596489 0.976357 0.794510 0.044 Uiso 1 1 calc R U . . .
H17B H 0.580599 1.128829 0.801611 0.044 Uiso 1 1 calc R U . . .
C20 C 0.3520(8) 0.8877(16) 0.8859(4) 0.035(3) Uani 1 1 d . . . . .
H20 H 0.305389 0.849922 0.894287 0.042 Uiso 1 1 calc R U . . .
C23 C 0.3700(7) 0.8528(11) 0.6323(4) 0.023(3) Uani 1 1 d . . . . .
C24 C 0.4875(7) 0.9951(13) 0.8618(4) 0.029(3) Uani 1 1 d . . . . .
H24 H 0.534568 1.031873 0.853813 0.034 Uiso 1 1 calc R U . . .
C25 C 0.3457(7) 1.2144(12) 0.6310(4) 0.025(3) Uani 1 1 d . . . . .
H25 H 0.379193 1.215152 0.609158 0.030 Uiso 1 1 calc R U . . .
C27 C 0.5892(8) 1.1910(17) 0.6022(4) 0.037(3) Uani 1 1 d . . . . .
H27 H 0.607577 1.277795 0.601927 0.044 Uiso 1 1 calc R U . . .
C28 C 0.5364(7) 0.9366(15) 0.6027(4) 0.030(3) Uani 1 1 d . . . . .
H28 H 0.518300 0.849668 0.602583 0.036 Uiso 1 1 calc R U . . .
C29 C 0.3295(8) 0.7423(18) 0.5757(4) 0.039(4) Uani 1 1 d . . . . .
H29 H 0.327382 0.735265 0.547974 0.047 Uiso 1 1 calc R U . . .
C31 C 0.5091(9) 0.8274(19) 0.7008(5) 0.049(3) Uani 1 1 d . . . . .
H31A H 0.508920 0.789356 0.674166 0.059 Uiso 1 1 calc R U . . .
H31B H 0.497948 0.758085 0.720140 0.059 Uiso 1 1 calc R U . . .
C34 C 0.4114(8) 0.9027(12) 0.9131(4) 0.024(3) Uani 1 1 d . . . . .
C38 C 0.3529(6) 1.1191(12) 0.6596(4) 0.021(2) Uani 1 1 d . . . . .
C40 C 0.3036(7) 1.1200(15) 0.6909(4) 0.029(3) Uani 1 1 d . . . . .
H40 H 0.309489 1.056281 0.710866 0.035 Uiso 1 1 calc R U . . .
C43 C 0.2950(7) 0.6495(15) 0.5986(5) 0.034(3) Uani 1 1 d . . . . .
H43 H 0.269566 0.578897 0.586320 0.040 Uiso 1 1 calc R U . . .
C44 C 0.2967(8) 0.6567(12) 0.6376(4) 0.027(3) Uani 1 1 d . . . . .
H44 H 0.272277 0.591759 0.652874 0.032 Uiso 1 1 calc R U . . .
C45 C 0.2898(8) 1.3079(14) 0.6343(4) 0.031(3) Uani 1 1 d . . . . .
H45 H 0.286367 1.374313 0.615060 0.037 Uiso 1 1 calc R U . . .
C47 C 0.5981(7) 0.9706(16) 0.5810(5) 0.034(3) Uani 1 1 d . . . . .
H47 H 0.624450 0.906500 0.566302 0.041 Uiso 1 1 calc R U . . .
C49 C 0.2377(9) 1.3067(17) 0.6659(5) 0.037(4) Uani 1 1 d . . . . .
H49 H 0.198043 1.369122 0.668053 0.044 Uiso 1 1 calc R U . . .
C59 C 0.3658(9) 0.8418(16) 0.5921(4) 0.037(4) Uani 1 1 d . . . . .
H59 H 0.389050 0.905718 0.575934 0.045 Uiso 1 1 calc R U . . .
C60 C 0.3595(7) 0.9256(14) 0.8485(4) 0.026(3) Uani 1 1 d . . . . .
H60 H 0.317586 0.915869 0.831125 0.031 Uiso 1 1 calc R U . . .
C61 C 0.6177(8) 1.0891(19) 0.7438(5) 0.047(4) Uani 1 1 d . . . . .
H61A H 0.620295 1.184299 0.739861 0.056 Uiso 1 1 calc R U . . .
H61B H 0.670090 1.053868 0.744134 0.056 Uiso 1 1 calc R U . . .
C62 C 0.4995(7) 1.0319(13) 0.6254(4) 0.027(3) Uani 1 1 d . . . . .
C66 C 0.4940(7) 1.0452(12) 0.7254(4) 0.024(3) Uani 1 1 d . . . . .
H66 H 0.474676 1.131957 0.716679 0.029 Uiso 1 1 calc R U . . .
C68 C 0.2476(8) 1.2073(18) 0.6943(5) 0.036(4) Uani 1 1 d . . . . .
H68 H 0.214030 1.202749 0.716127 0.043 Uiso 1 1 calc R U . . .
O2 O 0.3411(11) 0.3952(13) 0.5429(4) 0.069(4) Uani 1 1 d G . . . .
H2C H 0.342552 0.320469 0.531025 0.103 Uiso 1 1 d G U . . .
H2D H 0.349168 0.451807 0.524366 0.103 Uiso 1 1 d G U . . .
O3 O 0.3363(6) 0.5710(9) 0.4781(3) 0.037(2) Uani 1 1 d . . . . .
H3A H 0.348450 0.649448 0.480666 0.056 Uiso 1 1 calc DR U . . .
C2 C 0.2635(10) 0.5627(17) 0.4613(6) 0.046(4) Uani 1 1 d . . . . .
H2A H 0.250880 0.470579 0.456065 0.055 Uiso 1 1 calc R U . . .
H2B H 0.262693 0.610095 0.436073 0.055 Uiso 1 1 calc R U . . .
C63 C 0.2030(10) 0.622(2) 0.4897(6) 0.060(5) Uani 1 1 d . . . . .
H63A H 0.154870 0.634045 0.475582 0.090 Uiso 1 1 calc R U . . .
H63B H 0.221081 0.706288 0.499312 0.090 Uiso 1 1 calc R U . . .
H63C H 0.195030 0.563281 0.511896 0.090 Uiso 1 1 calc R U . . .
O4 O 0.3378(6) 0.1250(10) 0.5328(3) 0.038(2) Uani 1 1 d . . . . .
H4A H 0.360102 0.056837 0.525663 0.057 Uiso 1 1 calc R U . . .
C7 C 0.2595(9) 0.0950(19) 0.5430(5) 0.042(4) Uani 1 1 d . . . . .
H7A H 0.256708 0.002158 0.550436 0.051 Uiso 1 1 calc R U . . .
H7B H 0.245547 0.146537 0.566447 0.051 Uiso 1 1 calc R U . . .
C69 C 0.2034(10) 0.119(2) 0.5129(5) 0.057(5) Uani 1 1 d . . . . .
H69A H 0.214585 0.064837 0.489972 0.086 Uiso 1 1 calc R U . . .
H69B H 0.204923 0.210775 0.505355 0.086 Uiso 1 1 calc R U . . .
H69C H 0.152710 0.097555 0.522974 0.086 Uiso 1 1 calc R U . . .

loop_
_atom_site_aniso_label
_atom_site_aniso_U_11
_atom_site_aniso_U_22
_atom_site_aniso_U_33
_atom_site_aniso_U_23
_atom_site_aniso_U_13
_atom_site_aniso_U_12
Br1 0.0256(6) 0.0385(7) 0.0272(6) -0.0001(7) 0.0012(6) -0.0002(5)
Br2 0.0545(9) 0.0332(7) 0.0347(7) 0.0017(7) 0.0035(7) -0.0061(7)
P1 0.0166(13) 0.0207(16) 0.0223(16) -0.0003(13) -0.0006(13) 0.0013(12)
O5 0.042(6) 0.067(8) 0.035(6) -0.019(6) -0.009(5) 0.000(6)
N1 0.023(6) 0.054(8) 0.023(6) 0.006(6) 0.002(5) -0.007(5)
C1 0.017(5) 0.028(7) 0.021(6) -0.004(5) -0.005(5) 0.005(5)
C4 0.025(6) 0.008(5) 0.025(6) 0.002(5) 0.001(5) -0.006(4)
C6 0.015(5) 0.019(6) 0.027(6) 0.000(5) 0.006(5) 0.005(4)
C15 0.020(6) 0.056(11) 0.055(10) -0.001(8) -0.002(7) 0.007(7)
C18 0.033(7) 0.012(6) 0.031(7) 0.010(5) 0.006(6) -0.002(5)
C19 0.032(7) 0.036(9) 0.047(9) -0.008(7) 0.006(7) 0.006(6)
C21 0.019(6) 0.055(10) 0.035(8) -0.005(7) -0.002(6) 0.008(6)
C22 0.032(8) 0.059(10) 0.021(7) 0.001(7) -0.002(6) -0.020(7)
C26 0.031(7) 0.051(10) 0.028(7) 0.000(7) -0.002(6) 0.012(7)
C30 0.018(6) 0.030(8) 0.043(9) 0.012(6) 0.007(6) 0.008(5)
C32 0.016(6) 0.034(7) 0.019(6) 0.002(5) 0.003(5) -0.005(5)
C33 0.075(12) 0.089(15) 0.018(7) -0.019(9) 0.011(8) -0.010(11)
C35 0.025(6) 0.024(6) 0.023(6) 0.008(5) 0.000(5) 0.007(5)
C36 0.041(8) 0.027(7) 0.017(6) -0.006(5) -0.002(6) 0.010(6)
C37 0.025(6) 0.028(7) 0.026(7) 0.012(5) -0.004(5) 0.014(5)
C39 0.025(6) 0.023(7) 0.020(6) -0.001(5) 0.006(5) 0.015(5)
C41 0.036(7) 0.022(7) 0.032(8) -0.003(6) 0.004(6) 0.002(5)
C42 0.027(7) 0.054(10) 0.030(8) 0.009(7) -0.007(6) -0.002(7)
C46 0.035(7) 0.043(9) 0.019(6) -0.004(6) 0.003(6) 0.007(6)
C48 0.019(7) 0.031(8) 0.053(10) 0.015(8) 0.009(6) 0.012(5)
C50 0.014(5) 0.015(6) 0.036(7) 0.000(5) 0.001(5) 0.005(5)
C51 0.022(7) 0.048(9) 0.039(8) 0.001(7) -0.004(6) -0.012(6)
C52 0.028(7) 0.017(7) 0.055(10) -0.004(6) 0.008(7) -0.015(5)
C53 0.025(7) 0.038(8) 0.029(7) -0.005(6) -0.004(5) 0.005(6)
C54 0.035(8) 0.033(8) 0.034(8) 0.007(7) -0.002(6) 0.017(6)
C55 0.043(8) 0.027(7) 0.035(8) 0.013(6) 0.005(7) -0.013(6)
C56 0.035(7) 0.026(7) 0.026(7) -0.017(5) -0.010(6) 0.019(6)
C57 0.022(6) 0.040(8) 0.029(7) 0.002(6) -0.002(5) -0.005(5)
C58 0.022(6) 0.035(8) 0.019(6) -0.001(6) 0.003(5) -0.002(5)
C64 0.023(6) 0.021(7) 0.031(7) -0.007(5) -0.006(5) 0.000(5)
C65 0.045(10) 0.102(17) 0.071(13) 0.025(12) 0.019(10) 0.045(11)
C67 0.029(7) 0.077(12) 0.025(7) 0.000(7) 0.011(6) -0.022(7)
C70 0.034(7) 0.023(7) 0.034(7) 0.003(6) -0.005(6) 0.012(6)
P2 0.0216(15) 0.0224(17) 0.0206(16) 0.0018(13) 0.0018(13) 0.0036(13)
O1 0.031(5) 0.043(6) 0.030(5) 0.005(4) 0.002(4) -0.007(4)
N2 0.018(6) 0.081(11) 0.030(7) 0.001(7) 0.009(5) -0.013(6)
C3 0.031(7) 0.021(7) 0.039(8) -0.006(6) 0.003(6) -0.001(5)
C5 0.034(6) 0.064(8) 0.049(7) -0.025(6) -0.007(5) 0.022(6)
C8 0.032(7) 0.033(8) 0.022(6) 0.000(6) 0.000(5) 0.003(6)
C9 0.017(6) 0.022(6) 0.028(7) -0.007(5) -0.002(5) 0.002(5)
C10 0.016(6) 0.028(7) 0.037(8) -0.005(6) 0.004(5) -0.008(5)
C11 0.023(7) 0.064(11) 0.030(8) 0.006(7) 0.008(6) -0.006(7)
C12 0.024(6) 0.020(6) 0.025(7) -0.003(5) -0.002(5) -0.002(5)
C13 0.042(8) 0.064(11) 0.040(9) -0.001(9) 0.000(8) 0.004(8)
C14 0.024(6) 0.037(8) 0.019(6) -0.013(5) -0.002(5) 0.001(5)
C16 0.024(6) 0.025(7) 0.032(7) -0.010(6) 0.002(5) 0.004(5)
C17 0.026(7) 0.037(9) 0.046(9) 0.013(7) -0.001(7) -0.006(6)
C20 0.026(7) 0.052(9) 0.026(7) -0.009(7) 0.014(6) -0.003(6)
C23 0.018(5) 0.017(6) 0.032(7) -0.001(5) 0.005(5) 0.002(5)
C24 0.019(6) 0.021(7) 0.045(8) -0.006(6) 0.003(6) -0.003(5)
C25 0.020(6) 0.021(6) 0.034(7) 0.004(6) -0.002(5) 0.000(5)
C27 0.031(7) 0.045(9) 0.034(8) 0.013(7) 0.002(6) -0.001(7)
C28 0.025(7) 0.033(8) 0.033(8) -0.013(6) -0.006(6) -0.006(6)
C29 0.026(7) 0.069(12) 0.023(7) -0.004(7) -0.004(6) -0.013(7)
C31 0.034(6) 0.064(8) 0.049(7) -0.025(6) -0.007(5) 0.022(6)
C34 0.036(7) 0.011(6) 0.026(7) -0.008(5) 0.001(6) -0.008(5)
C38 0.012(5) 0.020(6) 0.031(6) 0.004(5) 0.002(5) 0.003(4)
C40 0.023(6) 0.041(8) 0.023(6) 0.006(6) 0.005(5) 0.001(6)
C43 0.019(6) 0.039(9) 0.043(8) -0.008(7) -0.008(6) -0.004(6)
C44 0.038(7) 0.010(6) 0.033(7) -0.003(5) 0.002(6) -0.005(5)
C45 0.045(8) 0.026(7) 0.022(7) 0.000(6) -0.004(6) 0.012(6)
C47 0.020(6) 0.045(9) 0.037(8) 0.005(7) 0.007(6) 0.002(6)
C49 0.031(7) 0.039(9) 0.040(9) 0.007(7) -0.006(7) 0.012(6)
C59 0.036(8) 0.047(9) 0.029(7) 0.011(6) -0.003(6) -0.005(7)
C60 0.015(5) 0.037(7) 0.026(7) -0.002(6) 0.000(5) 0.005(5)
C61 0.029(7) 0.073(12) 0.039(9) 0.020(8) 0.002(7) -0.014(7)
C62 0.022(6) 0.025(7) 0.035(8) 0.004(6) 0.001(6) 0.008(5)
C66 0.018(6) 0.015(6) 0.038(8) 0.004(6) -0.001(6) -0.003(5)
C68 0.024(7) 0.047(9) 0.036(8) -0.003(8) 0.014(6) 0.007(6)
O2 0.112(12) 0.041(7) 0.053(8) 0.003(6) 0.016(8) 0.026(8)
O3 0.041(5) 0.022(4) 0.049(6) 0.010(5) 0.002(5) -0.011(4)
C2 0.042(9) 0.034(8) 0.063(12) -0.003(8) -0.005(8) -0.004(7)
C63 0.043(9) 0.079(14) 0.057(11) -0.029(10) 0.008(9) -0.004(10)
O4 0.038(5) 0.026(5) 0.050(6) -0.018(5) 0.000(5) 0.000(4)
C7 0.035(8) 0.058(11) 0.034(8) 0.000(7) -0.004(6) -0.001(7)
C69 0.042(9) 0.095(16) 0.034(9) -0.005(10) -0.012(8) 0.003(10)

loop_
_atom_type_symbol
_atom_type_description
_atom_type_scat_dispersion_real
_atom_type_scat_dispersion_imag
_atom_type_scat_source
C C 0.0033 0.0016 'International Tables Vol C Tables 4.2.6.8 and 6.1.1.4'
H H 0.0000 0.0000 'International Tables Vol C Tables 4.2.6.8 and 6.1.1.4'
Br Br -0.2901 2.4595 'International Tables Vol C Tables 4.2.6.8 and 6.1.1.4'
N N 0.0061 0.0033 'International Tables Vol C Tables 4.2.6.8 and 6.1.1.4'
O O 0.0106 0.0060 'International Tables Vol C Tables 4.2.6.8 and 6.1.1.4'
P P 0.1023 0.0942 'International Tables Vol C Tables 4.2.6.8 and 6.1.1.4'

loop_
_exptl_crystal_face_index_h
_exptl_crystal_face_index_k
_exptl_crystal_face_index_l
_exptl_crystal_face_perp_dist
-3.00 0.00 1.00 0.1940
-2.00 -1.00 -1.00 0.1620
0.00 -1.00 0.00 0.0750
0.00 1.00 0.00 0.0400
0.00 -1.00 3.00 0.0630
0.00 0.00 1.00 0.0490
0.00 0.00 -1.00 0.0710
3.00 0.00 2.00 0.2140

loop_
_geom_angle_atom_site_label_1
_geom_angle_atom_site_label_2
_geom_angle_atom_site_label_3
_geom_angle
_geom_angle_site_symmetry_1
_geom_angle_site_symmetry_3
_geom_angle_publ_flag
C6 P1 C1 108.1(6) . . ?
C32 P1 C1 110.7(6) . . ?
C32 P1 C6 107.8(6) . . ?
C32 P1 C35 112.7(6) . . ?
C35 P1 C1 109.3(6) . . ?
C35 P1 C6 108.0(6) . . ?
C26 O5 C33 117.2(13) . . ?
C58 N1 C65 106.2(13) . . ?
C58 N1 C67 102.8(11) . . ?
C65 N1 C67 112.4(13) . . ?
P1 C1 H1 110.5 . . ?
C56 C1 P1 109.2(9) . . ?
C56 C1 H1 110.5 . . ?
C58 C1 P1 111.7(9) . . ?
C58 C1 H1 110.5 . . ?
C58 C1 C56 104.3(11) . . ?
C6 C4 H4 121.2 . . ?
C6 C4 C18 117.5(11) . . ?
C18 C4 H4 121.2 . . ?
C4 C6 P1 117.9(9) . . ?
C57 C6 P1 121.1(10) . . ?
C57 C6 C4 120.8(12) . . ?
C30 C15 H15 121.8 . . ?
C57 C15 H15 121.8 . . ?
C57 C15 C30 116.3(15) . . ?
C4 C18 H18 120.2 . . ?
C30 C18 C4 119.6(13) . . ?
C30 C18 H18 120.2 . . ?
C46 C19 H19 119.8 . . ?
C48 C19 H19 119.8 . . ?
C48 C19 C46 120.4(15) . . ?
C42 C21 H21 119.1 . . ?
C42 C21 C52 121.9(13) . . ?
C52 C21 H21 119.1 . . ?
H22A C22 H22B 109.1 . . ?
C39 C22 H22A 111.2 . . ?
C39 C22 H22B 111.2 . . ?
C39 C22 C67 102.8(11) . . ?
C67 C22 H22A 111.2 . . ?
C67 C22 H22B 111.2 . . ?
O5 C26 C51 115.0(13) . . ?
O5 C26 C53 124.9(14) . . ?
C53 C26 C51 120.0(14) . . ?
C15 C30 H30 118.8 . . ?
C18 C30 C15 122.4(14) . . ?
C18 C30 H30 118.8 . . ?
C41 C32 P1 119.8(10) . . ?
C64 C32 P1 122.3(11) . . ?
C64 C32 C41 117.7(12) . . ?
O5 C33 H33A 109.5 . . ?
O5 C33 H33B 109.5 . . ?
O5 C33 H33C 109.5 . . ?
H33A C33 H33B 109.5 . . ?
H33A C33 H33C 109.5 . . ?
H33B C33 H33C 109.5 . . ?
C46 C35 P1 121.0(10) . . ?
C70 C35 P1 116.8(10) . . ?
C70 C35 C46 122.0(12) . . ?
C37 C36 H36 117.5 . . ?
C37 C36 C53 125.0(14) . . ?
C53 C36 H36 117.5 . . ?
C36 C37 C50 126.5(12) . . ?
C55 C37 C36 115.9(13) . . ?
C55 C37 C50 117.6(12) . . ?
C22 C39 C58 106.8(12) . . ?
C50 C39 C22 128.3(12) . . ?
C50 C39 C58 124.8(13) . . ?
C32 C41 H41 120.2 . . ?
C52 C41 C32 119.6(13) . . ?
C52 C41 H41 120.2 . . ?
C21 C42 H42 121.6 . . ?
C21 C42 C64 116.9(14) . . ?
C64 C42 H42 121.6 . . ?
C19 C46 C35 118.4(13) . . ?
C19 C46 H46 120.8 . . ?
C35 C46 H46 120.8 . . ?
C19 C48 H48 119.7 . . ?
C54 C48 C19 120.6(14) . . ?
C54 C48 H48 119.7 . . ?
C37 C50 H50 115.3 . . ?
C39 C50 C37 129.4(12) . . ?
C39 C50 H50 115.3 . . ?
C26 C51 H51 120.6 . . ?
C55 C51 C26 118.8(13) . . ?
C55 C51 H51 120.6 . . ?
C21 C52 H52 120.0 . . ?
C41 C52 C21 120.0(13) . . ?
C41 C52 H52 120.0 . . ?
C26 C53 C36 117.1(14) . . ?
C26 C53 H53 121.4 . . ?
C36 C53 H53 121.4 . . ?
C48 C54 H54 118.3 . . ?
C48 C54 C70 123.4(15) . . ?
C70 C54 H54 118.3 . . ?
C37 C55 C51 122.9(14) . . ?
C37 C55 H55 118.5 . . ?
C51 C55 H55 118.5 . . ?
C1 C56 H56A 110.4 . . ?
C1 C56 H56B 110.4 . . ?
H56A C56 H56B 108.6 . . ?
C65 C56 C1 106.4(13) . . ?
C65 C56 H56A 110.4 . . ?
C65 C56 H56B 110.4 . . ?
C6 C57 C15 123.2(14) . . ?
C6 C57 H57 118.4 . . ?
C15 C57 H57 118.4 . . ?
N1 C58 C1 103.4(11) . . ?
N1 C58 C39 105.7(11) . . ?
N1 C58 H58 111.1 . . ?
C1 C58 H58 111.1 . . ?
C39 C58 C1 114.0(12) . . ?
C39 C58 H58 111.1 . . ?
C32 C64 C42 123.8(13) . . ?
C32 C64 H64 118.1 . . ?
C42 C64 H64 118.1 . . ?
N1 C65 C56 106.7(12) . . ?
N1 C65 H65A 110.4 . . ?
N1 C65 H65B 110.4 . . ?
C56 C65 H65A 110.4 . . ?
C56 C65 H65B 110.4 . . ?
H65A C65 H65B 108.6 . . ?
N1 C67 C22 108.6(11) . . ?
N1 C67 H67A 110.0 . . ?
N1 C67 H67B 110.0 . . ?
C22 C67 H67A 110.0 . . ?
C22 C67 H67B 110.0 . . ?
H67A C67 H67B 108.3 . . ?
C35 C70 C54 115.1(13) . . ?
C35 C70 H70 122.4 . . ?
C54 C70 H70 122.4 . . ?
C23 P2 C9 108.8(6) . . ?
C38 P2 C9 109.6(6) . . ?
C38 P2 C23 107.1(6) . . ?
C62 P2 C9 110.8(6) . . ?
C62 P2 C23 109.0(6) . . ?
C62 P2 C38 111.5(6) . . ?
C34 O1 C13 118.3(12) . . ?
C5 N2 C66 106.6(12) . . ?
C61 N2 C5 113.6(14) . . ?
C61 N2 C66 106.2(12) . . ?
C27 C3 H3 120.3 . . ?
C27 C3 C62 119.4(13) . . ?
C62 C3 H3 120.3 . . ?
N2 C5 H5A 110.2 . . ?
N2 C5 H5B 110.2 . . ?
N2 C5 C31 107.7(12) . . ?
H5A C5 H5B 108.5 . . ?
C31 C5 H5A 110.2 . . ?
C31 C5 H5B 110.2 . . ?
C23 C8 H8 121.5 . . ?
C23 C8 C44 117.0(13) . . ?
C44 C8 H8 121.5 . . ?
P2 C9 H9 110.0 . . ?
C31 C9 P2 110.2(10) . . ?
C31 C9 H9 110.0 . . ?
C66 C9 P2 112.4(9) . . ?
C66 C9 H9 110.0 . . ?
C66 C9 C31 104.2(11) . . ?
C16 C10 C17 128.2(14) . . ?
C16 C10 C66 125.0(13) . . ?
C66 C10 C17 106.5(12) . . ?
C27 C11 H11 119.8 . . ?
C27 C11 C47 120.3(14) . . ?
C47 C11 H11 119.8 . . ?
C24 C12 C16 125.4(12) . . ?
C60 C12 C16 118.2(12) . . ?
C60 C12 C24 116.3(12) . . ?
O1 C13 H13A 109.5 . . ?
O1 C13 H13B 109.5 . . ?
O1 C13 H13C 109.5 . . ?
H13A C13 H13B 109.5 . . ?
H13A C13 H13C 109.5 . . ?
H13B C13 H13C 109.5 . . ?
C24 C14 H14 119.1 . . ?
C34 C14 H14 119.1 . . ?
C34 C14 C24 121.7(12) . . ?
C10 C16 C12 130.6(13) . . ?
C10 C16 H16 114.7 . . ?
C12 C16 H16 114.7 . . ?
C10 C17 H17A 111.1 . . ?
C10 C17 H17B 111.1 . . ?
C10 C17 C61 103.3(12) . . ?
H17A C17 H17B 109.1 . . ?
C61 C17 H17A 111.1 . . ?
C61 C17 H17B 111.1 . . ?
C34 C20 H20 119.3 . . ?
C60 C20 H20 119.3 . . ?
C60 C20 C34 121.5(13) . . ?
C8 C23 P2 118.5(10) . . ?
C59 C23 P2 121.1(10) . . ?
C59 C23 C8 120.4(12) . . ?
C12 C24 H24 119.7 . . ?
C14 C24 C12 120.7(12) . . ?
C14 C24 H24 119.7 . . ?
C38 C25 H25 119.9 . . ?
C45 C25 H25 119.9 . . ?
C45 C25 C38 120.1(13) . . ?
C3 C27 H27 119.4 . . ?
C11 C27 C3 121.2(15) . . ?
C11 C27 H27 119.4 . . ?
C47 C28 H28 120.4 . . ?
C47 C28 C62 119.2(14) . . ?
C62 C28 H28 120.4 . . ?
C43 C29 H29 119.6 . . ?
C59 C29 H29 119.6 . . ?
C59 C29 C43 120.7(14) . . ?
C5 C31 H31A 110.9 . . ?
C5 C31 H31B 110.9 . . ?
C9 C31 C5 104.1(13) . . ?
C9 C31 H31A 110.9 . . ?
C9 C31 H31B 110.9 . . ?
H31A C31 H31B 109.0 . . ?
O1 C34 C20 117.3(12) . . ?
C14 C34 O1 124.6(12) . . ?
C14 C34 C20 118.1(12) . . ?
C25 C38 P2 122.3(10) . . ?
C40 C38 P2 118.7(10) . . ?
C40 C38 C25 118.8(12) . . ?
C38 C40 H40 118.8 . . ?
C68 C40 C38 122.4(14) . . ?
C68 C40 H40 118.8 . . ?
C29 C43 H43 119.4 . . ?
C44 C43 C29 121.1(13) . . ?
C44 C43 H43 119.4 . . ?
C8 C44 H44 119.8 . . ?
C43 C44 C8 120.3(13) . . ?
C43 C44 H44 119.8 . . ?
C25 C45 H45 119.4 . . ?
C25 C45 C49 121.1(13) . . ?
C49 C45 H45 119.4 . . ?
C11 C47 H47 119.9 . . ?
C28 C47 C11 120.2(14) . . ?
C28 C47 H47 119.9 . . ?
C45 C49 H49 121.8 . . ?
C45 C49 C68 116.5(13) . . ?
C68 C49 H49 121.8 . . ?
C23 C59 H59 119.8 . . ?
C29 C59 C23 120.4(14) . . ?
C29 C59 H59 119.8 . . ?
C12 C60 H60 119.1 . . ?
C20 C60 C12 121.8(13) . . ?
C20 C60 H60 119.1 . . ?
N2 C61 C17 105.7(12) . . ?
N2 C61 H61A 110.6 . . ?
N2 C61 H61B 110.6 . . ?
C17 C61 H61A 110.6 . . ?
C17 C61 H61B 110.6 . . ?
H61A C61 H61B 108.7 . . ?
C3 C62 P2 120.6(11) . . ?
C3 C62 C28 119.6(13) . . ?
C28 C62 P2 119.7(11) . . ?
N2 C66 C9 105.7(11) . . ?
N2 C66 C10 105.0(11) . . ?
N2 C66 H66 109.8 . . ?
C9 C66 H66 109.8 . . ?
C10 C66 C9 116.4(12) . . ?
C10 C66 H66 109.8 . . ?
C40 C68 C49 121.1(14) . . ?
C40 C68 H68 119.5 . . ?
C49 C68 H68 119.5 . . ?
H2C O2 H2D 104.5 . . ?
C2 O3 H3A 109.5 . . ?
O3 C2 H2A 109.6 . . ?
O3 C2 H2B 109.6 . . ?
O3 C2 C63 110.2(14) . . ?
H2A C2 H2B 108.1 . . ?
C63 C2 H2A 109.6 . . ?
C63 C2 H2B 109.6 . . ?
C2 C63 H63A 109.5 . . ?
C2 C63 H63B 109.5 . . ?
C2 C63 H63C 109.5 . . ?
H63A C63 H63B 109.5 . . ?
H63A C63 H63C 109.5 . . ?
H63B C63 H63C 109.5 . . ?
C7 O4 H4A 109.5 . . ?
O4 C7 H7A 108.3 . . ?
O4 C7 H7B 108.3 . . ?
H7A C7 H7B 107.4 . . ?
C69 C7 O4 116.1(14) . . ?
C69 C7 H7A 108.3 . . ?
C69 C7 H7B 108.3 . . ?
C7 C69 H69A 109.5 . . ?
C7 C69 H69B 109.5 . . ?
C7 C69 H69C 109.5 . . ?
H69A C69 H69B 109.5 . . ?
H69A C69 H69C 109.5 . . ?
H69B C69 H69C 109.5 . . ?

loop_
_geom_bond_atom_site_label_1
_geom_bond_atom_site_label_2
_geom_bond_distance
_geom_bond_site_symmetry_2
_geom_bond_publ_flag
P1 C1 1.830(13) . ?
P1 C6 1.790(12) . ?
P1 C32 1.773(13) . ?
P1 C35 1.787(12) . ?
O5 C26 1.369(18) . ?
O5 C33 1.40(2) . ?
N1 C58 1.466(18) . ?
N1 C65 1.50(3) . ?
N1 C67 1.480(17) . ?
C1 H1 1.0000 . ?
C1 C56 1.553(17) . ?
C1 C58 1.539(19) . ?
C4 H4 0.9500 . ?
C4 C6 1.411(18) . ?
C4 C18 1.435(16) . ?
C6 C57 1.352(19) . ?
C15 H15 0.9500 . ?
C15 C30 1.41(2) . ?
C15 C57 1.40(2) . ?
C18 H18 0.9500 . ?
C18 C30 1.38(2) . ?
C19 H19 0.9500 . ?
C19 C46 1.39(2) . ?
C19 C48 1.38(2) . ?
C21 H21 0.9500 . ?
C21 C42 1.34(2) . ?
C21 C52 1.41(2) . ?
C22 H22A 0.9900 . ?
C22 H22B 0.9900 . ?
C22 C39 1.516(19) . ?
C22 C67 1.525(19) . ?
C26 C51 1.43(2) . ?
C26 C53 1.37(2) . ?
C30 H30 0.9500 . ?
C32 C41 1.434(19) . ?
C32 C64 1.331(19) . ?
C33 H33A 0.9800 . ?
C33 H33B 0.9800 . ?
C33 H33C 0.9800 . ?
C35 C46 1.408(19) . ?
C35 C70 1.385(19) . ?
C36 H36 0.9500 . ?
C36 C37 1.38(2) . ?
C36 C53 1.404(18) . ?
C37 C50 1.482(19) . ?
C37 C55 1.37(2) . ?
C39 C50 1.334(19) . ?
C39 C58 1.541(17) . ?
C41 H41 0.9500 . ?
C41 C52 1.35(2) . ?
C42 H42 0.9500 . ?
C42 C64 1.420(19) . ?
C46 H46 0.9500 . ?
C48 H48 0.9500 . ?
C48 C54 1.30(3) . ?
C50 H50 0.9500 . ?
C51 H51 0.9500 . ?
C51 C55 1.39(2) . ?
C52 H52 0.9500 . ?
C53 H53 0.9500 . ?
C54 H54 0.9500 . ?
C54 C70 1.448(19) . ?
C55 H55 0.9500 . ?
C56 H56A 0.9900 . ?
C56 H56B 0.9900 . ?
C56 C65 1.47(3) . ?
C57 H57 0.9500 . ?
C58 H58 1.0000 . ?
C64 H64 0.9500 . ?
C65 H65A 0.9900 . ?
C65 H65B 0.9900 . ?
C67 H67A 0.9900 . ?
C67 H67B 0.9900 . ?
C70 H70 0.9500 . ?
P2 C9 1.823(14) . ?
P2 C23 1.820(13) . ?
P2 C38 1.799(12) . ?
P2 C62 1.789(14) . ?
O1 C13 1.39(2) . ?
O1 C34 1.386(16) . ?
N2 C5 1.42(2) . ?
N2 C61 1.41(2) . ?
N2 C66 1.476(17) . ?
C3 H3 0.9500 . ?
C3 C27 1.39(2) . ?
C3 C62 1.401(19) . ?
C5 H5A 0.9900 . ?
C5 H5B 0.9900 . ?
C5 C31 1.58(2) . ?
C8 H8 0.9500 . ?
C8 C23 1.398(19) . ?
C8 C44 1.418(19) . ?
C9 H9 1.0000 . ?
C9 C31 1.530(19) . ?
C9 C66 1.522(18) . ?
C10 C16 1.337(19) . ?
C10 C17 1.516(19) . ?
C10 C66 1.512(19) . ?
C11 H11 0.9500 . ?
C11 C27 1.32(2) . ?
C11 C47 1.43(2) . ?
C12 C16 1.48(2) . ?
C12 C24 1.415(19) . ?
C12 C60 1.416(18) . ?
C13 H13A 0.9800 . ?
C13 H13B 0.9800 . ?
C13 H13C 0.9800 . ?
C14 H14 0.9500 . ?
C14 C24 1.38(2) . ?
C14 C34 1.363(19) . ?
C16 H16 0.9500 . ?
C17 H17A 0.9900 . ?
C17 H17B 0.9900 . ?
C17 C61 1.55(2) . ?
C20 H20 0.9500 . ?
C20 C34 1.40(2) . ?
C20 C60 1.34(2) . ?
C23 C59 1.378(19) . ?
C24 H24 0.9500 . ?
C25 H25 0.9500 . ?
C25 C38 1.388(18) . ?
C25 C45 1.379(18) . ?
C27 H27 0.9500 . ?
C28 H28 0.9500 . ?
C28 C47 1.359(19) . ?
C28 C62 1.407(19) . ?
C29 H29 0.9500 . ?
C29 C43 1.37(2) . ?
C29 C59 1.33(2) . ?
C31 H31A 0.9900 . ?
C31 H31B 0.9900 . ?
C38 C40 1.376(17) . ?
C40 H40 0.9500 . ?
C40 C68 1.34(2) . ?
C43 H43 0.9500 . ?
C43 C44 1.33(2) . ?
C44 H44 0.9500 . ?
C45 H45 0.9500 . ?
C45 C49 1.41(2) . ?
C47 H47 0.9500 . ?
C49 H49 0.9500 . ?
C49 C68 1.42(2) . ?
C59 H59 0.9500 . ?
C60 H60 0.9500 . ?
C61 H61A 0.9900 . ?
C61 H61B 0.9900 . ?
C66 H66 1.0000 . ?
C68 H68 0.9500 . ?
O2 H2C 0.8697 . ?
O2 H2D 0.8701 . ?
O3 H3A 0.8400 . ?
O3 C2 1.404(19) . ?
C2 H2A 0.9900 . ?
C2 H2B 0.9900 . ?
C2 C63 1.56(2) . ?
C63 H63A 0.9800 . ?
C63 H63B 0.9800 . ?
C63 H63C 0.9800 . ?
O4 H4A 0.8400 . ?
O4 C7 1.453(19) . ?
C7 H7A 0.9900 . ?
C7 H7B 0.9900 . ?
C7 C69 1.44(2) . ?
C69 H69A 0.9800 . ?
C69 H69B 0.9800 . ?
C69 H69C 0.9800 . ?

loop_
_geom_torsion_atom_site_label_1
_geom_torsion_atom_site_label_2
_geom_torsion_atom_site_label_3
_geom_torsion_atom_site_label_4
_geom_torsion
_geom_torsion_site_symmetry_1
_geom_torsion_site_symmetry_2
_geom_torsion_site_symmetry_3
_geom_torsion_site_symmetry_4
_geom_torsion_publ_flag
P1 C1 C56 C65 -107.9(13) . . . . ?
P1 C1 C58 N1 88.2(11) . . . . ?
P1 C1 C58 C39 -157.6(9) . . . . ?
P1 C6 C57 C15 -178.1(10) . . . . ?
P1 C32 C41 C52 -179.8(11) . . . . ?
P1 C32 C64 C42 178.4(11) . . . . ?
P1 C35 C46 C19 -173.4(11) . . . . ?
P1 C35 C70 C54 175.6(11) . . . . ?
O5 C26 C51 C55 175.9(14) . . . . ?
O5 C26 C53 C36 -172.2(14) . . . . ?
C1 P1 C6 C4 159.0(9) . . . . ?
C1 P1 C6 C57 -26.1(12) . . . . ?
C1 P1 C32 C41 89.7(12) . . . . ?
C1 P1 C32 C64 -86.5(12) . . . . ?
C1 P1 C35 C46 -151.3(11) . . . . ?
C1 P1 C35 C70 34.8(12) . . . . ?
C1 C56 C65 N1 10.5(19) . . . . ?
C4 C6 C57 C15 -3(2) . . . . ?
C4 C18 C30 C15 -0.2(19) . . . . ?
C6 P1 C1 C56 -64.0(10) . . . . ?
C6 P1 C1 C58 -178.8(8) . . . . ?
C6 P1 C32 C41 -152.2(10) . . . . ?
C6 P1 C32 C64 31.6(13) . . . . ?
C6 P1 C35 C46 91.3(12) . . . . ?
C6 P1 C35 C70 -82.6(11) . . . . ?
C6 C4 C18 C30 -2.8(18) . . . . ?
C18 C4 C6 P1 179.5(9) . . . . ?
C18 C4 C6 C57 4.5(18) . . . . ?
C19 C48 C54 C70 -1(3) . . . . ?
C21 C42 C64 C32 -1(2) . . . . ?
C22 C39 C50 C37 6(2) . . . . ?
C22 C39 C58 N1 -22.7(16) . . . . ?
C22 C39 C58 C1 -135.5(12) . . . . ?
C26 C51 C55 C37 -5(2) . . . . ?
C30 C15 C57 C6 0(2) . . . . ?
C32 P1 C1 C56 53.9(11) . . . . ?
C32 P1 C1 C58 -60.9(10) . . . . ?
C32 P1 C6 C4 39.2(11) . . . . ?
C32 P1 C6 C57 -145.8(10) . . . . ?
C32 P1 C35 C46 -27.6(13) . . . . ?
C32 P1 C35 C70 158.4(10) . . . . ?
C32 C41 C52 C21 3(2) . . . . ?
C33 O5 C26 C51 -176.6(16) . . . . ?
C33 O5 C26 C53 -1(2) . . . . ?
C35 P1 C1 C56 178.6(9) . . . . ?
C35 P1 C1 C58 63.8(10) . . . . ?
C35 P1 C6 C4 -82.8(10) . . . . ?
C35 P1 C6 C57 92.2(11) . . . . ?
C35 P1 C32 C41 -33.2(12) . . . . ?
C35 P1 C32 C64 150.7(11) . . . . ?
C36 C37 C50 C39 -8(2) . . . . ?
C36 C37 C55 C51 6(2) . . . . ?
C37 C36 C53 C26 -2(2) . . . . ?
C39 C22 C67 N1 21.2(18) . . . . ?
C41 C32 C64 C42 2(2) . . . . ?
C42 C21 C52 C41 -2(2) . . . . ?
C46 C19 C48 C54 3(2) . . . . ?
C46 C35 C70 C54 2(2) . . . . ?
C48 C19 C46 C35 -3(2) . . . . ?
C48 C54 C70 C35 -1(2) . . . . ?
C50 C37 C55 C51 -176.0(13) . . . . ?
C50 C39 C58 N1 157.7(13) . . . . ?
C50 C39 C58 C1 44.9(19) . . . . ?
C51 C26 C53 C36 3(2) . . . . ?
C52 C21 C42 C64 0(2) . . . . ?
C53 C26 C51 C55 0(2) . . . . ?
C53 C36 C37 C50 179.6(13) . . . . ?
C53 C36 C37 C55 -2(2) . . . . ?
C55 C37 C50 C39 173.9(14) . . . . ?
C56 C1 C58 N1 -29.5(13) . . . . ?
C56 C1 C58 C39 84.6(13) . . . . ?
C57 C15 C30 C18 2(2) . . . . ?
C58 N1 C65 C56 -30.2(18) . . . . ?
C58 N1 C67 C22 -35.7(17) . . . . ?
C58 C1 C56 C65 11.6(16) . . . . ?
C58 C39 C50 C37 -174.4(13) . . . . ?
C64 C32 C41 C52 -3(2) . . . . ?
C65 N1 C58 C1 36.8(15) . . . . ?
C65 N1 C58 C39 -83.2(15) . . . . ?
C65 N1 C67 C22 78.1(18) . . . . ?
C67 N1 C58 C1 155.1(12) . . . . ?
C67 N1 C58 C39 35.0(15) . . . . ?
C67 N1 C65 C56 -141.8(13) . . . . ?
C67 C22 C39 C50 -179.5(14) . . . . ?
C67 C22 C39 C58 0.9(17) . . . . ?
C70 C35 C46 C19 0(2) . . . . ?
P2 C9 C31 C5 105.1(13) . . . . ?
P2 C9 C66 N2 -88.3(11) . . . . ?
P2 C9 C66 C10 155.6(10) . . . . ?
P2 C23 C59 C29 179.6(12) . . . . ?
P2 C38 C40 C68 -173.7(13) . . . . ?
N2 C5 C31 C9 -5.2(19) . . . . ?
C5 N2 C61 C17 -79.4(16) . . . . ?
C5 N2 C66 C9 -35.3(15) . . . . ?
C5 N2 C66 C10 88.3(14) . . . . ?
C8 C23 C59 C29 -1(2) . . . . ?
C9 P2 C23 C8 26.3(11) . . . . ?
C9 P2 C23 C59 -154.7(11) . . . . ?
C9 P2 C38 C25 149.6(11) . . . . ?
C9 P2 C38 C40 -35.1(12) . . . . ?
C9 P2 C62 C3 -88.6(12) . . . . ?
C9 P2 C62 C28 89.4(12) . . . . ?
C10 C17 C61 N2 -26.8(17) . . . . ?
C13 O1 C34 C14 -4(2) . . . . ?
C13 O1 C34 C20 174.7(14) . . . . ?
C16 C10 C17 C61 180.0(15) . . . . ?
C16 C10 C66 N2 -158.9(14) . . . . ?
C16 C10 C66 C9 -42(2) . . . . ?
C16 C12 C24 C14 -175.9(13) . . . . ?
C16 C12 C60 C20 175.1(13) . . . . ?
C17 C10 C16 C12 -3(3) . . . . ?
C17 C10 C66 N2 15.2(16) . . . . ?
C17 C10 C66 C9 131.7(12) . . . . ?
C23 P2 C9 C31 64.0(11) . . . . ?
C23 P2 C9 C66 179.8(8) . . . . ?
C23 P2 C38 C25 -92.6(11) . . . . ?
C23 P2 C38 C40 82.8(12) . . . . ?
C23 P2 C62 C3 151.7(12) . . . . ?
C23 P2 C62 C28 -30.4(13) . . . . ?
C23 C8 C44 C43 -1(2) . . . . ?
C24 C12 C16 C10 9(2) . . . . ?
C24 C12 C60 C20 -2(2) . . . . ?
C24 C14 C34 O1 177.5(13) . . . . ?
C24 C14 C34 C20 -1(2) . . . . ?
C25 C38 C40 C68 2(2) . . . . ?
C25 C45 C49 C68 2(2) . . . . ?
C27 C3 C62 P2 179.5(11) . . . . ?
C27 C3 C62 C28 2(2) . . . . ?
C27 C11 C47 C28 3(2) . . . . ?
C29 C43 C44 C8 0(2) . . . . ?
C31 C9 C66 N2 31.0(15) . . . . ?
C31 C9 C66 C10 -85.1(15) . . . . ?
C34 C14 C24 C12 1(2) . . . . ?
C34 C20 C60 C12 2(2) . . . . ?
C38 P2 C9 C31 -179.2(10) . . . . ?
C38 P2 C9 C66 -63.5(10) . . . . ?
C38 P2 C23 C8 -92.1(11) . . . . ?
C38 P2 C23 C59 86.9(12) . . . . ?
C38 P2 C62 C3 33.7(14) . . . . ?
C38 P2 C62 C28 -148.4(11) . . . . ?
C38 C25 C45 C49 -2(2) . . . . ?
C38 C40 C68 C49 -2(3) . . . . ?
C43 C29 C59 C23 1(2) . . . . ?
C44 C8 C23 P2 -179.7(10) . . . . ?
C44 C8 C23 C59 1.4(19) . . . . ?
C45 C25 C38 P2 175.5(10) . . . . ?
C45 C25 C38 C40 0.1(19) . . . . ?
C45 C49 C68 C40 0(3) . . . . ?
C47 C11 C27 C3 -2(2) . . . . ?
C47 C28 C62 P2 -178.1(11) . . . . ?
C47 C28 C62 C3 0(2) . . . . ?
C59 C29 C43 C44 0(2) . . . . ?
C60 C12 C16 C10 -167.3(14) . . . . ?
C60 C12 C24 C14 0.8(19) . . . . ?
C60 C20 C34 O1 -178.7(14) . . . . ?
C60 C20 C34 C14 0(2) . . . . ?
C61 N2 C5 C31 141.4(13) . . . . ?
C61 N2 C66 C9 -156.7(13) . . . . ?
C61 N2 C66 C10 -33.1(16) . . . . ?
C62 P2 C9 C31 -55.8(12) . . . . ?
C62 P2 C9 C66 59.9(10) . . . . ?
C62 P2 C23 C8 147.2(10) . . . . ?
C62 P2 C23 C59 -33.8(13) . . . . ?
C62 P2 C38 C25 26.6(13) . . . . ?
C62 P2 C38 C40 -158.0(11) . . . . ?
C62 C3 C27 C11 -1(2) . . . . ?
C62 C28 C47 C11 -2(2) . . . . ?
C66 N2 C5 C31 24.8(18) . . . . ?
C66 N2 C61 C17 37.4(17) . . . . ?
C66 C9 C31 C5 -15.6(17) . . . . ?
C66 C10 C16 C12 169.7(14) . . . . ?
C66 C10 C17 C61 6.2(17) . . . . ?
